data_4074091
loop_
_publ_author_name
'Ouli\'e, Pascal'
'Freund, Christelle'
'Saffon, Nathalie'
'Martin-Vaca, Blanca'
'Maron, Laurent'
'Bourissou, Didier'

_publ_section_title
;
 Enforced \h1-Fluorenyl and Indenyl Coordination to Zirconium:
 Geometrically Constrained and Sterically Expanded Complexes Derived from
 the Bifunctional (FluPPh2NAr)&#x2212;and (IndPPh2NAr)&#x2212;Ligands
;
_journal_issue 27
_journal_name_full Organometallics
_journal_page_first 6793
_journal_paper_doi 10.1021/om700974g
_journal_volume 26
_journal_year 2007
_chemical_formula_sum 'C51 H48 N P Zr'
_chemical_formula_weight 797.09
_chemical_name_systematic
;

 ?

;
_space_group_IT_number 19
_symmetry_cell_setting orthorhombic
_symmetry_space_group_name_Hall 'P 2ac 2ab'
_symmetry_space_group_name_H-M 'P 21 21 21'
_atom_sites_solution_hydrogens geom
_atom_sites_solution_primary direct
_atom_sites_solution_secondary difmap
_audit_creation_method SHELXL-97
_cell_angle_alpha 90.00
_cell_angle_beta 90.00
_cell_angle_gamma 90.00
_cell_formula_units_Z 4
_cell_length_a 10.7685(4)
_cell_length_b 16.9735(7)
_cell_length_c 22.2085(9)
_cell_measurement_reflns_used 1618
_cell_measurement_temperature 173(2)
_cell_measurement_theta_max 16.74
_cell_measurement_theta_min 2.24
_cell_volume 4059.3(3)
_computing_cell_refinement 'Bruker SMART'
_computing_data_collection 'Bruker SMART'
_computing_data_reduction 'Bruker SAINT'
_computing_molecular_graphics 'Bruker SHELXTL'
_computing_publication_material 'Bruker SHELXTL'
_computing_structure_refinement 'SHELXL-97 (Sheldrick, 1997)'
_computing_structure_solution 'SHELXS-97 (Sheldrick, 1990)'
_diffrn_ambient_temperature 173(2)
_diffrn_measured_fraction_theta_full 0.986
_diffrn_measured_fraction_theta_max 0.986
_diffrn_measurement_device_type 'CCD area detector'
_diffrn_measurement_method 'phi and omega scans'
_diffrn_radiation_monochromator graphite
_diffrn_radiation_source 'fine-focus sealed tube'
_diffrn_radiation_type MoK\a
_diffrn_radiation_wavelength 0.71073
_diffrn_reflns_av_R_equivalents 0.2125
_diffrn_reflns_av_sigmaI/netI 0.2007
_diffrn_reflns_limit_h_max 11
_diffrn_reflns_limit_h_min -11
_diffrn_reflns_limit_k_max 18
_diffrn_reflns_limit_k_min -18
_diffrn_reflns_limit_l_max 24
_diffrn_reflns_limit_l_min -24
_diffrn_reflns_number 37507
_diffrn_reflns_theta_full 23.26
_diffrn_reflns_theta_max 23.26
_diffrn_reflns_theta_min 5.11
_exptl_absorpt_coefficient_mu 0.346
_exptl_absorpt_correction_type none
_exptl_crystal_colour yellow
_exptl_crystal_density_diffrn 1.304
_exptl_crystal_density_method 'not measured'
_exptl_crystal_description block
_exptl_crystal_F_000 1664
_exptl_crystal_size_max 0.10
_exptl_crystal_size_mid 0.10
_exptl_crystal_size_min 0.10
_refine_diff_density_max 0.257
_refine_diff_density_min -0.333
_refine_diff_density_rms 0.062
_refine_ls_abs_structure_details 'Flack H D (1983), Acta Cryst. A39, 876-881'
_refine_ls_abs_structure_Flack -0.11(5)
_refine_ls_extinction_method none
_refine_ls_goodness_of_fit_ref 0.743
_refine_ls_hydrogen_treatment constr
_refine_ls_matrix_type full
_refine_ls_number_parameters 490
_refine_ls_number_reflns 5763
_refine_ls_number_restraints 0
_refine_ls_restrained_S_all 0.743
_refine_ls_R_factor_all 0.1093
_refine_ls_R_factor_gt 0.0454
_refine_ls_shift/su_max 0.000
_refine_ls_shift/su_mean 0.000
_refine_ls_structure_factor_coef Fsqd
_refine_ls_weighting_details 'calc w=1/[\s^2^(Fo^2^)+(0.0000P)^2^+0.0000P] where P=(Fo^2^+2Fc^2^)/3'
_refine_ls_weighting_scheme calc
_refine_ls_wR_factor_gt 0.0622
_refine_ls_wR_factor_ref 0.0758
_reflns_number_gt 3210
_reflns_number_total 5763
_reflns_threshold_expression >2sigma(I)
_cod_data_source_file om700974g-file009.cif
_cod_data_source_block 7c
_cod_depositor_comments
;
The following automatic conversions were performed:

'_symmetry_cell_setting' value 'Orthorhombic' changed to
'orthorhombic' according to
/home/saulius/struct/CIF-dictionaries/cif_core.dic dictionary named
'cif_core.dic' version 2.4.1 from 2010-06-29.

Automatic conversion script
Id: cif_fix_values 1715 2011-07-08 13:25:40Z adriana 
;
_cod_original_sg_symbol_H-M P2(1)2(1)2(1)
_cod_database_code 4074091

loop_
_symmetry_equiv_pos_as_xyz
'x, y, z'
'-x+1/2, -y, z+1/2'
'-x, y+1/2, -z+1/2'
'x+1/2, -y+1/2, -z'

loop_
_atom_site_label
_atom_site_type_symbol
_atom_site_fract_x
_atom_site_fract_y
_atom_site_fract_z
_atom_site_U_iso_or_equiv
_atom_site_adp_type
_atom_site_occupancy
_atom_site_symmetry_multiplicity
_atom_site_calc_flag
_atom_site_refinement_flags
Zr1 Zr 0.35334(6) 0.82397(4) 0.18448(2) 0.02996(18) Uani 1 1 d .
P1 P 0.17610(17) 0.94185(10) 0.24199(7) 0.0293(5) Uani 1 1 d .
N1 N 0.2202(4) 0.8530(3) 0.2584(2) 0.0257(14) Uani 1 1 d .
C1 C 0.2971(6) 0.9684(4) 0.1940(3) 0.0280(18) Uani 1 1 d .
C2 C 0.4187(6) 0.9777(4) 0.2198(3) 0.0320(19) Uani 1 1 d .
H2 H 0.4439 0.9553 0.2571 0.038 Uiso 1 1 calc R
C3 C 0.4942(6) 1.0233(4) 0.1837(3) 0.0335(18) Uani 1 1 d .
H3 H 0.5789 1.0354 0.1912 0.040 Uiso 1 1 calc R
C4 C 0.4235(7) 1.0489(4) 0.1333(3) 0.0309(19) Uani 1 1 d .
C5 C 0.4595(8) 1.0907(4) 0.0813(3) 0.044(2) Uani 1 1 d .
H5 H 0.5422 1.1092 0.0766 0.053 Uiso 1 1 calc R
C6 C 0.3708(9) 1.1040(4) 0.0369(3) 0.044(2) Uani 1 1 d .
H6 H 0.3925 1.1338 0.0023 0.053 Uiso 1 1 calc R
C7 C 0.2506(7) 1.0744(4) 0.0423(3) 0.040(2) Uani 1 1 d .
H7 H 0.1932 1.0835 0.0106 0.048 Uiso 1 1 calc R
C8 C 0.2115(6) 1.0317(4) 0.0927(2) 0.0342(19) Uani 1 1 d .
H8 H 0.1290 1.0123 0.0960 0.041 Uiso 1 1 calc R
C9 C 0.3010(7) 1.0188(4) 0.1389(3) 0.032(2) Uani 1 1 d .
C10 C 0.0311(6) 0.9550(4) 0.2020(3) 0.0289(19) Uani 1 1 d .
C11 C -0.0021(6) 0.9003(4) 0.1560(3) 0.0344(19) Uani 1 1 d .
H11 H 0.0466 0.8544 0.1497 0.041 Uiso 1 1 calc R
C12 C -0.1040(7) 0.9141(5) 0.1209(3) 0.052(2) Uani 1 1 d .
H12 H -0.1266 0.8773 0.0906 0.062 Uiso 1 1 calc R
C13 C -0.1731(7) 0.9802(5) 0.1291(3) 0.046(2) Uani 1 1 d .
H13 H -0.2431 0.9893 0.1040 0.055 Uiso 1 1 calc R
C14 C -0.1443(8) 1.0337(4) 0.1725(3) 0.047(2) Uani 1 1 d .
H14 H -0.1938 1.0795 0.1776 0.056 Uiso 1 1 calc R
C15 C -0.0419(6) 1.0209(4) 0.2096(3) 0.0336(19) Uani 1 1 d .
H15 H -0.0223 1.0578 0.2403 0.040 Uiso 1 1 calc R
C16 C 0.1619(6) 1.0073(3) 0.3066(2) 0.0241(15) Uani 1 1 d .
C17 C 0.2069(6) 1.0826(4) 0.3012(3) 0.0300(19) Uani 1 1 d .
H17 H 0.2474 1.0983 0.2652 0.036 Uiso 1 1 calc R
C18 C 0.1935(6) 1.1368(4) 0.3488(3) 0.041(2) Uani 1 1 d .
H18 H 0.2247 1.1890 0.3451 0.049 Uiso 1 1 calc R
C19 C 0.1354(7) 1.1134(4) 0.4000(3) 0.0402(19) Uani 1 1 d .
H19 H 0.1263 1.1497 0.4323 0.048 Uiso 1 1 calc R
C20 C 0.0893(6) 1.0381(5) 0.4062(3) 0.039(2) Uani 1 1 d .
H20 H 0.0496 1.0227 0.4425 0.047 Uiso 1 1 calc R
C21 C 0.1008(6) 0.9851(4) 0.3593(3) 0.039(2) Uani 1 1 d .
H21 H 0.0672 0.9336 0.3630 0.046 Uiso 1 1 calc R
C22 C 0.1849(5) 0.8089(4) 0.3124(3) 0.0269(17) Uani 1 1 d .
C23 C 0.0773(6) 0.7639(4) 0.3127(3) 0.0300(17) Uani 1 1 d .
C24 C 0.0498(7) 0.7207(4) 0.3654(3) 0.041(2) Uani 1 1 d .
H24 H -0.0245 0.6905 0.3664 0.049 Uiso 1 1 calc R
C25 C 0.1258(8) 0.7205(4) 0.4154(3) 0.040(2) Uani 1 1 d .
C26 C 0.2350(7) 0.7648(4) 0.4121(3) 0.0336(19) Uani 1 1 d .
H26 H 0.2902 0.7647 0.4455 0.040 Uiso 1 1 calc R
C27 C 0.2655(6) 0.8092(4) 0.3612(3) 0.0283(18) Uani 1 1 d .
C28 C -0.0111(6) 0.7585(4) 0.2603(3) 0.044(2) Uani 1 1 d .
H28A H -0.0545 0.8088 0.2555 0.067 Uiso 1 1 calc R
H28B H -0.0717 0.7166 0.2679 0.067 Uiso 1 1 calc R
H28C H 0.0355 0.7465 0.2235 0.067 Uiso 1 1 calc R
C29 C 0.0935(6) 0.6731(5) 0.4703(3) 0.063(2) Uani 1 1 d .
H29A H 0.0088 0.6859 0.4831 0.095 Uiso 1 1 calc R
H29B H 0.1517 0.6857 0.5028 0.095 Uiso 1 1 calc R
H29C H 0.0989 0.6168 0.4608 0.095 Uiso 1 1 calc R
C30 C 0.3816(6) 0.8569(3) 0.3619(2) 0.036(2) Uani 1 1 d .
H30A H 0.4372 0.8387 0.3299 0.055 Uiso 1 1 calc R
H30B H 0.4229 0.8510 0.4010 0.055 Uiso 1 1 calc R
H30C H 0.3612 0.9125 0.3554 0.055 Uiso 1 1 calc R
C31 C 0.5610(5) 0.8040(4) 0.1914(3) 0.0366(18) Uani 1 1 d .
H31A H 0.5775 0.7510 0.1747 0.044 Uiso 1 1 calc R
H31B H 0.6009 0.8423 0.1639 0.044 Uiso 1 1 calc R
C32 C 0.6286(6) 0.8088(4) 0.2492(3) 0.0265(16) Uani 1 1 d .
C33 C 0.6339(7) 0.7470(4) 0.2892(3) 0.0349(19) Uani 1 1 d .
H33 H 0.5943 0.6987 0.2793 0.042 Uiso 1 1 calc R
C34 C 0.6964(7) 0.7538(5) 0.3442(3) 0.039(2) Uani 1 1 d .
H34 H 0.6995 0.7099 0.3707 0.047 Uiso 1 1 calc R
C35 C 0.7536(6) 0.8233(6) 0.3605(3) 0.0405(18) Uani 1 1 d .
H35 H 0.7954 0.8277 0.3981 0.049 Uiso 1 1 calc R
C36 C 0.7492(6) 0.8856(5) 0.3218(4) 0.046(2) Uani 1 1 d .
H36 H 0.7865 0.9344 0.3324 0.055 Uiso 1 1 calc R
C37 C 0.6896(6) 0.8773(4) 0.2666(3) 0.0322(19) Uani 1 1 d .
H37 H 0.6906 0.9206 0.2395 0.039 Uiso 1 1 calc R
C38 C 0.3137(6) 0.7009(4) 0.2143(3) 0.048(2) Uani 1 1 d .
H38A H 0.3622 0.6915 0.2515 0.058 Uiso 1 1 calc R
H38B H 0.2249 0.6986 0.2257 0.058 Uiso 1 1 calc R
C39 C 0.3378(8) 0.6343(4) 0.1735(3) 0.046(2) Uani 1 1 d .
C40 C 0.4546(8) 0.6021(5) 0.1627(3) 0.047(2) Uani 1 1 d .
H40 H 0.5197 0.6165 0.1894 0.057 Uiso 1 1 calc R
C41 C 0.4839(8) 0.5507(5) 0.1163(4) 0.061(3) Uani 1 1 d .
H41 H 0.5671 0.5335 0.1106 0.073 Uiso 1 1 calc R
C42 C 0.3898(11) 0.5245(5) 0.0778(4) 0.070(3) Uani 1 1 d .
H42 H 0.4067 0.4894 0.0456 0.084 Uiso 1 1 calc R
C43 C 0.2699(10) 0.5524(5) 0.0890(4) 0.064(3) Uani 1 1 d .
H43 H 0.2030 0.5336 0.0651 0.077 Uiso 1 1 calc R
C44 C 0.2465(8) 0.6067(5) 0.1339(4) 0.058(3) Uani 1 1 d .
H44 H 0.1644 0.6263 0.1381 0.070 Uiso 1 1 calc R
C45 C 0.2641(6) 0.8127(5) 0.0926(2) 0.0374(19) Uani 1 1 d .
H45A H 0.2152 0.7638 0.0875 0.045 Uiso 1 1 calc R
H45B H 0.2146 0.8594 0.0808 0.045 Uiso 1 1 calc R
C46 C 0.3871(6) 0.8097(5) 0.0641(2) 0.0317(19) Uani 1 1 d .
C47 C 0.4501(7) 0.7382(4) 0.0526(2) 0.034(2) Uani 1 1 d .
H47 H 0.4077 0.6897 0.0584 0.041 Uiso 1 1 calc R
C48 C 0.5693(8) 0.7371(5) 0.0335(3) 0.041(2) Uani 1 1 d .
H48 H 0.6082 0.6881 0.0250 0.050 Uiso 1 1 calc R
C49 C 0.6355(8) 0.8062(5) 0.0260(3) 0.046(2) Uani 1 1 d .
H49 H 0.7201 0.8051 0.0139 0.055 Uiso 1 1 calc R
C50 C 0.5761(8) 0.8770(6) 0.0365(3) 0.051(3) Uani 1 1 d .
H50 H 0.6195 0.9251 0.0305 0.061 Uiso 1 1 calc R
C51 C 0.4542(8) 0.8784(5) 0.0556(3) 0.040(2) Uani 1 1 d .
H51 H 0.4154 0.9276 0.0631 0.048 Uiso 1 1 calc R

loop_
_atom_site_aniso_label
_atom_site_aniso_U_11
_atom_site_aniso_U_22
_atom_site_aniso_U_33
_atom_site_aniso_U_23
_atom_site_aniso_U_13
_atom_site_aniso_U_12
Zr1 0.0275(4) 0.0388(4) 0.0235(3) -0.0001(4) 0.0000(4) 0.0039(4)
P1 0.0283(13) 0.0345(13) 0.0251(10) -0.0008(9) 0.0010(8) 0.0002(10)
N1 0.029(4) 0.021(4) 0.027(3) -0.007(3) 0.003(3) 0.010(3)
C1 0.029(4) 0.040(5) 0.015(4) 0.011(4) 0.003(3) -0.003(4)
C2 0.029(5) 0.053(5) 0.014(4) 0.006(4) 0.000(3) -0.001(4)
C3 0.014(4) 0.050(5) 0.036(4) -0.006(5) -0.008(4) -0.008(4)
C4 0.032(5) 0.033(5) 0.028(4) 0.005(4) 0.006(4) -0.004(4)
C5 0.066(6) 0.027(5) 0.040(5) 0.004(4) 0.009(5) 0.004(4)
C6 0.076(7) 0.036(5) 0.022(4) 0.005(3) 0.000(5) 0.002(5)
C7 0.049(6) 0.038(5) 0.033(5) 0.005(4) -0.008(4) 0.004(5)
C8 0.039(5) 0.044(5) 0.020(4) 0.002(4) -0.002(3) 0.004(4)
C9 0.038(5) 0.025(5) 0.034(4) -0.001(4) 0.007(4) 0.004(4)
C10 0.013(4) 0.048(6) 0.026(4) 0.008(4) -0.002(3) -0.009(4)
C11 0.027(5) 0.047(5) 0.029(4) 0.009(4) 0.011(3) 0.001(4)
C12 0.046(7) 0.066(7) 0.043(5) 0.001(5) -0.009(4) -0.003(5)
C13 0.036(6) 0.057(6) 0.045(5) 0.016(5) -0.020(4) -0.012(5)
C14 0.025(5) 0.044(5) 0.071(6) 0.013(5) -0.015(5) -0.003(5)
C15 0.021(5) 0.030(5) 0.050(5) 0.003(4) 0.002(4) -0.003(4)
C16 0.016(4) 0.032(4) 0.025(4) -0.006(3) 0.000(4) -0.001(4)
C17 0.035(5) 0.035(5) 0.020(4) 0.002(3) -0.002(3) -0.007(4)
C18 0.045(6) 0.041(5) 0.036(4) -0.011(4) -0.005(4) -0.001(4)
C19 0.052(6) 0.040(5) 0.029(4) -0.008(4) 0.009(4) 0.004(5)
C20 0.055(6) 0.044(6) 0.017(4) 0.000(4) 0.004(3) 0.010(4)
C21 0.042(6) 0.037(5) 0.037(4) 0.010(4) 0.003(4) 0.002(4)
C22 0.032(5) 0.026(4) 0.022(3) 0.000(4) 0.007(4) -0.006(4)
C23 0.036(5) 0.028(4) 0.026(4) 0.001(4) 0.000(4) 0.007(4)
C24 0.035(5) 0.043(5) 0.044(5) 0.004(4) 0.005(4) -0.002(4)
C25 0.054(6) 0.033(5) 0.032(4) 0.000(4) 0.003(4) -0.006(4)
C26 0.042(5) 0.035(5) 0.024(4) 0.002(4) -0.005(3) -0.001(4)
C27 0.035(5) 0.031(5) 0.019(4) 0.002(4) 0.003(3) 0.004(4)
C28 0.024(5) 0.055(6) 0.054(5) 0.011(4) -0.004(4) -0.010(4)
C29 0.076(7) 0.065(6) 0.049(4) 0.013(5) 0.007(4) -0.032(6)
C30 0.044(6) 0.047(5) 0.018(3) 0.000(3) -0.001(3) -0.009(4)
C31 0.031(4) 0.044(5) 0.035(4) -0.006(4) 0.006(4) 0.006(3)
C32 0.018(4) 0.023(5) 0.038(4) -0.003(4) -0.007(3) 0.004(4)
C33 0.033(5) 0.034(5) 0.037(4) -0.008(4) 0.000(4) 0.004(4)
C34 0.035(5) 0.040(6) 0.043(5) 0.019(4) 0.006(4) 0.007(4)
C35 0.045(5) 0.046(5) 0.030(4) -0.008(5) -0.004(3) 0.003(5)
C36 0.034(5) 0.048(6) 0.055(5) -0.027(5) -0.005(5) 0.005(4)
C37 0.023(5) 0.034(5) 0.040(4) 0.011(4) 0.005(4) 0.003(4)
C38 0.041(6) 0.068(6) 0.035(4) -0.033(4) -0.009(3) 0.019(4)
C39 0.037(6) 0.047(5) 0.054(5) 0.022(4) -0.019(5) -0.002(5)
C40 0.056(7) 0.045(6) 0.041(5) 0.011(4) -0.018(4) 0.008(5)
C41 0.061(7) 0.049(7) 0.072(6) 0.005(5) -0.002(5) 0.008(5)
C42 0.097(10) 0.036(6) 0.076(7) 0.003(5) -0.018(6) 0.008(6)
C43 0.079(9) 0.036(7) 0.077(7) 0.014(6) -0.037(6) -0.013(6)
C44 0.056(7) 0.049(6) 0.069(6) 0.016(5) 0.010(5) -0.001(5)
C45 0.035(5) 0.048(5) 0.029(4) 0.003(4) -0.006(3) 0.001(5)
C46 0.035(6) 0.043(6) 0.017(3) -0.004(4) -0.013(3) 0.003(5)
C47 0.037(5) 0.049(6) 0.017(4) 0.000(4) 0.001(4) 0.001(4)
C48 0.040(6) 0.057(6) 0.026(4) -0.011(4) -0.003(4) 0.008(5)
C49 0.036(5) 0.062(7) 0.038(4) -0.009(4) 0.002(4) 0.004(6)
C50 0.067(8) 0.068(7) 0.018(4) -0.002(4) -0.008(4) -0.014(6)
C51 0.050(6) 0.042(6) 0.028(4) -0.003(4) 0.001(4) 0.003(5)

loop_
_atom_type_symbol
_atom_type_description
_atom_type_scat_dispersion_real
_atom_type_scat_dispersion_imag
_atom_type_scat_source
C C 0.0033 0.0016 'International Tables Vol C Tables 4.2.6.8 and 6.1.1.4'
H H 0.0000 0.0000 'International Tables Vol C Tables 4.2.6.8 and 6.1.1.4'
N N 0.0061 0.0033 'International Tables Vol C Tables 4.2.6.8 and 6.1.1.4'
P P 0.1023 0.0942 'International Tables Vol C Tables 4.2.6.8 and 6.1.1.4'
Zr Zr -2.9673 0.5597 'International Tables Vol C Tables 4.2.6.8 and 6.1.1.4'

loop_
_geom_angle_atom_site_label_1
_geom_angle_atom_site_label_2
_geom_angle_atom_site_label_3
_geom_angle
C38 Zr1 N1 82.3(2)
C38 Zr1 C45 96.2(3)
N1 Zr1 C45 114.1(2)
C38 Zr1 C31 91.6(2)
N1 Zr1 C31 127.98(19)
C45 Zr1 C31 117.9(2)
C38 Zr1 C1 146.6(2)
N1 Zr1 C1 64.67(18)
C45 Zr1 C1 93.2(2)
C31 Zr1 C1 112.0(2)
C38 Zr1 C46 103.6(2)
N1 Zr1 C46 146.21(18)
C45 Zr1 C46 32.85(18)
C31 Zr1 C46 85.5(2)
C1 Zr1 C46 101.6(2)
C38 Zr1 C2 146.38(19)
N1 Zr1 C2 75.60(18)
C45 Zr1 C2 115.8(2)
C31 Zr1 C2 82.7(2)
C1 Zr1 C2 30.62(17)
C46 Zr1 C2 109.0(2)
C38 Zr1 P1 111.75(17)
N1 Zr1 P1 31.27(12)
C45 Zr1 P1 99.62(18)
C31 Zr1 P1 133.44(16)
C1 Zr1 P1 34.88(14)
C46 Zr1 P1 123.83(16)
C2 Zr1 P1 55.29(14)
N1 P1 C1 99.2(3)
N1 P1 C10 118.5(3)
C1 P1 C10 108.3(3)
N1 P1 C16 114.5(3)
C1 P1 C16 112.7(3)
C10 P1 C16 103.8(3)
N1 P1 Zr1 45.62(17)
C1 P1 Zr1 56.3(2)
C10 P1 Zr1 114.6(2)
C16 P1 Zr1 141.6(2)
C22 N1 P1 125.7(4)
C22 N1 Zr1 131.0(3)
P1 N1 Zr1 103.1(2)
C2 C1 C9 103.8(6)
C2 C1 P1 117.8(5)
C9 C1 P1 132.1(5)
C2 C1 Zr1 85.5(4)
C9 C1 Zr1 118.5(4)
P1 C1 Zr1 88.8(3)
C3 C2 C1 111.5(6)
C3 C2 Zr1 120.3(4)
C1 C2 Zr1 63.9(4)
C2 C3 C4 108.3(6)
C5 C4 C9 120.6(7)
C5 C4 C3 130.7(7)
C9 C4 C3 108.5(6)
C6 C5 C4 118.2(8)
C5 C6 C7 121.3(7)
C6 C7 C8 122.3(7)
C7 C8 C9 116.9(7)
C4 C9 C8 120.6(7)
C4 C9 C1 107.7(6)
C8 C9 C1 131.2(7)
C15 C10 C11 118.2(6)
C15 C10 P1 122.2(5)
C11 C10 P1 119.2(6)
C12 C11 C10 120.0(7)
C13 C12 C11 120.2(7)
C14 C13 C12 121.4(7)
C13 C14 C15 119.7(7)
C10 C15 C14 120.4(6)
C17 C16 C21 119.4(6)
C17 C16 P1 118.0(5)
C21 C16 P1 122.4(5)
C16 C17 C18 120.5(6)
C19 C18 C17 119.0(7)
C18 C19 C20 121.4(6)
C19 C20 C21 119.8(6)
C20 C21 C16 119.9(6)
C23 C22 C27 121.3(6)
C23 C22 N1 120.2(6)
C27 C22 N1 118.4(5)
C22 C23 C24 117.7(7)
C22 C23 C28 123.9(6)
C24 C23 C28 118.4(6)
C25 C24 C23 123.0(7)
C24 C25 C26 117.1(6)
C24 C25 C29 121.2(7)
C26 C25 C29 121.7(6)
C27 C26 C25 122.0(6)
C22 C27 C26 118.9(6)
C22 C27 C30 122.3(6)
C26 C27 C30 118.8(5)
C32 C31 Zr1 122.5(4)
C33 C32 C37 116.0(6)
C33 C32 C31 122.7(6)
C37 C32 C31 121.3(6)
C32 C33 C34 121.3(7)
C35 C34 C33 121.0(7)
C36 C35 C34 118.8(6)
C35 C36 C37 119.6(7)
C36 C37 C32 123.2(6)
C39 C38 Zr1 120.2(4)
C40 C39 C44 113.3(8)
C40 C39 C38 124.5(7)
C44 C39 C38 121.4(8)
C41 C40 C39 125.4(8)
C40 C41 C42 119.3(9)
C41 C42 C43 117.0(9)
C44 C43 C42 121.5(9)
C43 C44 C39 123.3(9)
C46 C45 Zr1 90.5(4)
C51 C46 C47 116.6(7)
C51 C46 C45 120.0(7)
C47 C46 C45 122.8(8)
C51 C46 Zr1 97.4(4)
C47 C46 Zr1 108.7(4)
C45 C46 Zr1 56.7(3)
C48 C47 C46 121.6(8)
C47 C48 C49 121.0(8)
C50 C49 C48 118.6(8)
C49 C50 C51 120.5(8)
C50 C51 C46 121.6(8)

loop_
_geom_bond_atom_site_label_1
_geom_bond_atom_site_label_2
_geom_bond_distance
Zr1 C38 2.233(7)
Zr1 N1 2.235(4)
Zr1 C45 2.263(5)
Zr1 C31 2.267(6)
Zr1 C1 2.535(7)
Zr1 C46 2.709(6)
Zr1 C2 2.815(7)
Zr1 P1 3.0459(19)
P1 N1 1.623(4)
P1 C1 1.742(6)
P1 C10 1.809(6)
P1 C16 1.822(5)
N1 C22 1.463(7)
C1 C2 1.438(8)
C1 C9 1.494(9)
C2 C3 1.379(8)
C3 C4 1.423(8)
C4 C5 1.409(8)
C4 C9 1.420(8)
C5 C6 1.391(9)
C6 C7 1.394(9)
C7 C8 1.398(8)
C8 C9 1.425(8)
C10 C15 1.377(8)
C10 C11 1.426(8)
C11 C12 1.366(9)
C12 C13 1.360(9)
C13 C14 1.360(8)
C14 C15 1.393(9)
C16 C17 1.372(7)
C16 C21 1.394(7)
C17 C18 1.408(7)
C18 C19 1.358(8)
C19 C20 1.379(8)
C20 C21 1.381(8)
C22 C23 1.388(8)
C22 C27 1.389(8)
C23 C24 1.411(8)
C23 C28 1.505(8)
C24 C25 1.381(8)
C25 C26 1.397(9)
C25 C29 1.501(8)
C26 C27 1.397(7)
C27 C30 1.491(8)
C31 C32 1.477(7)
C32 C33 1.375(7)
C32 C37 1.391(8)
C33 C34 1.400(8)
C34 C35 1.379(9)
C35 C36 1.364(9)
C36 C37 1.390(8)
C38 C39 1.472(8)
C39 C40 1.392(10)
C39 C44 1.400(9)
C40 C41 1.387(9)
C41 C42 1.397(10)
C42 C43 1.398(11)
C43 C44 1.380(10)
C45 C46 1.469(7)
C46 C51 1.384(9)
C46 C47 1.413(9)
C47 C48 1.353(9)
C48 C49 1.382(9)
C49 C50 1.380(9)
C50 C51 1.380(9)
